data_4312573
loop_
_publ_author_name
'Thirumalai Duraisamy'
'Abdessadek Lachgar'

_publ_contact_author_address
;
    Department of Chemistry, 
    Wake Forest University, 
    Winston-Salem, NC 27109
;
_publ_contact_author_email lachgar@wfu.edu
_publ_contact_author_fax '(336) 758-4656'
_publ_contact_author_name 'Abdessadek Lachgar'
_publ_contact_author_phone '(336) 758-4676'
_publ_section_title
;
 AVNb3Cl11 (A = K, Rb, Cs, Tl): A Series of Layered Vanadium Niobium
 Halides Based on Triangular Nb3 Clusters
;
_journal_name_full 'Inorganic Chemistry'
_journal_page_first 7747
_journal_page_last 7751
_journal_paper_doi 10.1021/ic0341439
_journal_volume 42
_journal_year 2003
_chemical_formula_sum 'Cl11 Nb3 Rb V'
_chemical_formula_weight 805.09
_space_group_IT_number 62
_symmetry_cell_setting orthorhombic
_symmetry_space_group_name_Hall '-P 2ac 2n'
_symmetry_space_group_name_H-M 'P n m a'
_atom_sites_solution_hydrogens geom
_atom_sites_solution_primary direct
_atom_sites_solution_secondary difmap
_audit_creation_method SHELXL-97
_cell_angle_alpha 90.00
_cell_angle_beta 90.00
_cell_angle_gamma 90.00
_cell_formula_units_Z 4
_cell_length_a 12.771(3)
_cell_length_b 6.8110(17)
_cell_length_c 17.183(3)
_cell_measurement_reflns_used 51
_cell_measurement_temperature 293(2)
_cell_measurement_theta_max 27.49
_cell_measurement_theta_min 2.37
_cell_volume 1494.6(6)
_computing_structure_refinement 'SHELXL-97 (Sheldrick, 1997)'
_computing_structure_solution 'SHELXS-97 (Sheldrick, 1990)'
_diffrn_ambient_temperature 293(2)
_diffrn_measured_fraction_theta_full 0.994
_diffrn_measured_fraction_theta_max 0.994
_diffrn_radiation_monochromator graphite
_diffrn_radiation_source 'fine-focus sealed tube'
_diffrn_radiation_type MoK\a
_diffrn_radiation_wavelength 0.71073
_diffrn_reflns_av_R_equivalents 0.0785
_diffrn_reflns_av_sigmaI/netI 0.0846
_diffrn_reflns_limit_h_max 1
_diffrn_reflns_limit_h_min -16
_diffrn_reflns_limit_k_max 8
_diffrn_reflns_limit_k_min -1
_diffrn_reflns_limit_l_max 1
_diffrn_reflns_limit_l_min -22
_diffrn_reflns_number 2464
_diffrn_reflns_theta_full 27.49
_diffrn_reflns_theta_max 27.49
_diffrn_reflns_theta_min 2.37
_exptl_absorpt_coefficient_mu 8.015
_exptl_absorpt_correction_T_max 0.95602
_exptl_absorpt_correction_T_min 0.64316
_exptl_absorpt_correction_type empirical
_exptl_crystal_colour black
_exptl_crystal_density_diffrn 3.578
_exptl_crystal_density_method 'not measured'
_exptl_crystal_F_000 1480
_exptl_crystal_size_max 0.20
_exptl_crystal_size_mid 0.20
_exptl_crystal_size_min 0.10
_refine_diff_density_max 1.656
_refine_diff_density_min -2.339
_refine_diff_density_rms 0.393
_refine_ls_extinction_coef 0.0009(3)
_refine_ls_extinction_expression Fc^*^=kFc[1+0.001xFc^2^\l^3^/sin(2\q)]^-1/4^
_refine_ls_extinction_method SHELXL
_refine_ls_goodness_of_fit_ref 0.984
_refine_ls_hydrogen_treatment mixed
_refine_ls_matrix_type full
_refine_ls_number_parameters 86
_refine_ls_number_reflns 1847
_refine_ls_number_restraints 0
_refine_ls_restrained_S_all 0.984
_refine_ls_R_factor_all 0.0671
_refine_ls_R_factor_gt 0.0461
_refine_ls_shift/su_max 0.000
_refine_ls_shift/su_mean 0.000
_refine_ls_structure_factor_coef Fsqd
_refine_ls_weighting_details 'calc w=1/[\s^2^(Fo^2^)+(0.0781P)^2^+0.0000P] where P=(Fo^2^+2Fc^2^)/3'
_refine_ls_weighting_scheme calc
_refine_ls_wR_factor_gt 0.1015
_refine_ls_wR_factor_ref 0.1214
_reflns_number_gt 1109
_reflns_number_total 1847
_reflns_threshold_expression >2sigma(I)
_cod_data_source_file ic0341439si20030211_121350_1.cif
_cod_data_source_block a
_cod_depositor_comments
;
The following automatic conversions were performed:

'_symmetry_cell_setting' value 'Orthorhombic' changed to
'orthorhombic' according to the built-in table from CIF Core
dictionary named 'cif_core.dic' version 2.4.1 from 2010-06-29.

Automatic conversion script
Id: cif_fix_values 1646 2011-03-28 12:23:43Z adriana 
;
_cod_database_code 4312573

loop_
_symmetry_equiv_pos_as_xyz
'x, y, z'
'-x+1/2, -y, z+1/2'
'-x, y+1/2, -z'
'x+1/2, -y+1/2, -z+1/2'
'-x, -y, -z'
'x-1/2, y, -z-1/2'
'x, -y-1/2, z'
'-x-1/2, y-1/2, z-1/2'

loop_
_atom_site_label
_atom_site_type_symbol
_atom_site_fract_x
_atom_site_fract_y
_atom_site_fract_z
_atom_site_U_iso_or_equiv
_atom_site_adp_type
_atom_site_occupancy
_atom_site_symmetry_multiplicity
_atom_site_calc_flag
_atom_site_refinement_flags
_atom_site_disorder_assembly
_atom_site_disorder_group
Rb Rb 0.5047(2) 0.2500 0.25989(14) 0.0312(6) Uani 1 2 d S . .
Nb1 Nb 0.75191(10) 0.04205(16) 0.51223(6) 0.0079(3) Uani 1 1 d . . .
Nb2 Nb 0.81198(13) 0.2500 0.64685(9) 0.0081(4) Uani 1 2 d S . .
V V 1.3212(3) 0.2500 0.66324(17) 0.0110(7) Uani 1 2 d S . .
Cl1 Cl 0.8441(4) 0.2500 0.4186(2) 0.0130(9) Uani 1 2 d S . .
Cl2 Cl 0.9168(3) 0.0015(5) 0.58202(17) 0.0154(8) Uani 1 1 d . . .
Cl3 Cl 0.6723(4) -0.2500 0.5839(2) 0.0128(9) Uani 1 2 d S . .
Cl4 Cl 0.9682(4) 0.2500 0.7442(2) 0.0157(9) Uani 1 2 d S . .
Cl5 Cl 0.6363(3) 0.2500 0.5896(2) 0.0102(9) Uani 1 2 d S . .
Cl6 Cl 0.6009(3) 0.0053(4) 0.42025(17) 0.0127(7) Uani 1 1 d . . .
Cl7 Cl 1.1714(4) 0.2500 0.5709(2) 0.0115(9) Uani 1 2 d S . .
Cl8 Cl 1.2431(3) 0.0071(4) 0.75472(16) 0.0149(6) Uani 1 1 d . . .

loop_
_atom_site_aniso_label
_atom_site_aniso_U_11
_atom_site_aniso_U_22
_atom_site_aniso_U_33
_atom_site_aniso_U_23
_atom_site_aniso_U_13
_atom_site_aniso_U_12
Rb 0.0402(13) 0.0271(12) 0.0264(11) 0.000 -0.0022(10) 0.000
Nb1 0.0096(5) 0.0073(5) 0.0066(4) -0.0003(4) 0.0000(5) 0.0010(6)
Nb2 0.0098(8) 0.0095(8) 0.0049(7) 0.000 -0.0013(6) 0.000
V 0.0154(16) 0.0114(16) 0.0062(14) 0.000 0.0008(13) 0.000
Cl1 0.016(2) 0.011(2) 0.011(2) 0.000 0.0043(17) 0.000
Cl2 0.0131(16) 0.019(2) 0.0140(15) -0.0026(12) -0.0023(12) 0.0042(13)
Cl3 0.021(2) 0.006(2) 0.0117(19) 0.000 0.0025(18) 0.000
Cl4 0.016(2) 0.021(2) 0.0100(19) 0.000 -0.0006(19) 0.000
Cl5 0.009(2) 0.011(2) 0.0108(19) 0.000 -0.0011(17) 0.000
Cl6 0.0155(16) 0.0100(18) 0.0127(14) -0.0025(11) -0.0018(12) 0.0016(13)
Cl7 0.014(2) 0.011(2) 0.0102(18) 0.000 -0.0011(17) 0.000
Cl8 0.0232(16) 0.0104(14) 0.0110(13) -0.0015(10) 0.0000(14) -0.0040(16)

loop_
_atom_type_symbol
_atom_type_description
_atom_type_scat_dispersion_real
_atom_type_scat_dispersion_imag
_atom_type_scat_source
Cl Cl 0.1484 0.1585 'International Tables Vol C Tables 4.2.6.8 and 6.1.1.4'
V V 0.3005 0.5294 'International Tables Vol C Tables 4.2.6.8 and 6.1.1.4'
Rb Rb -0.9393 2.9676 'International Tables Vol C Tables 4.2.6.8 and 6.1.1.4'
Nb Nb -2.0727 0.6215 'International Tables Vol C Tables 4.2.6.8 and 6.1.1.4'

loop_
_geom_angle_atom_site_label_1
_geom_angle_atom_site_label_2
_geom_angle_atom_site_label_3
_geom_angle
_geom_angle_site_symmetry_1
_geom_angle_site_symmetry_3
_geom_angle_publ_flag
Cl8 Rb1 Cl8 165.31(18) 2_664 2_654 ?
Cl8 Rb1 Cl10 63.08(9) 2_664 7_565 ?
Cl8 Rb1 Cl10 120.42(11) 2_654 7_565 ?
Cl8 Rb1 Cl10 120.42(11) 2_664 . ?
Cl8 Rb1 Cl10 63.08(9) 2_654 . ?
Cl10 Rb1 Cl10 57.83(11) 7_565 . ?
Cl8 Rb1 Cl7 97.18(8) 2_664 5_656 ?
Cl8 Rb1 Cl7 97.18(8) 2_654 5_656 ?
Cl10 Rb1 Cl7 67.56(9) 7_565 5_656 ?
Cl10 Rb1 Cl7 67.56(9) . 5_656 ?
Cl8 Rb1 Cl4 124.50(12) 2_664 2_654 ?
Cl8 Rb1 Cl4 66.80(10) 2_654 2_654 ?
Cl10 Rb1 Cl4 124.45(10) 7_565 2_654 ?
Cl10 Rb1 Cl4 95.59(8) . 2_654 ?
Cl7 Rb1 Cl4 57.00(9) 5_656 2_654 ?
Cl8 Rb1 Cl4 66.80(10) 2_664 8_765 ?
Cl8 Rb1 Cl4 124.50(12) 2_654 8_765 ?
Cl10 Rb1 Cl4 95.59(8) 7_565 8_765 ?
Cl10 Rb1 Cl4 124.45(10) . 8_765 ?
Cl7 Rb1 Cl4 57.00(9) 5_656 8_765 ?
Cl4 Rb1 Cl4 57.91(11) 2_654 8_765 ?
Cl8 Rb1 Cl6 111.87(11) 2_664 2_654 ?
Cl8 Rb1 Cl6 55.95(9) 2_654 2_654 ?
Cl10 Rb1 Cl6 143.08(12) 7_565 2_654 ?
Cl10 Rb1 Cl6 110.18(8) . 2_654 ?
Cl7 Rb1 Cl6 144.96(9) 5_656 2_654 ?
Cl4 Rb1 Cl6 89.58(8) 2_654 2_654 ?
Cl4 Rb1 Cl6 116.60(9) 8_765 2_654 ?
Cl8 Rb1 Cl6 55.95(9) 2_664 8_765 ?
Cl8 Rb1 Cl6 111.87(11) 2_654 8_765 ?
Cl10 Rb1 Cl6 110.18(8) 7_565 8_765 ?
Cl10 Rb1 Cl6 143.08(12) . 8_765 ?
Cl7 Rb1 Cl6 144.96(9) 5_656 8_765 ?
Cl4 Rb1 Cl6 116.60(9) 2_654 8_765 ?
Cl4 Rb1 Cl6 89.58(8) 8_765 8_765 ?
Cl6 Rb1 Cl6 56.08(11) 2_654 8_765 ?
Cl8 Rb1 Cl4 55.50(10) 2_664 3_756 ?
Cl8 Rb1 Cl4 112.26(11) 2_654 3_756 ?
Cl10 Rb1 Cl4 60.77(8) 7_565 3_756 ?
Cl10 Rb1 Cl4 88.42(9) . 3_756 ?
Cl7 Rb1 Cl4 128.09(9) 5_656 3_756 ?
Cl4 Rb1 Cl4 174.66(7) 2_654 3_756 ?
Cl4 Rb1 Cl4 122.29(8) 8_765 3_756 ?
Cl6 Rb1 Cl4 85.72(9) 2_654 3_756 ?
Cl6 Rb1 Cl4 58.50(8) 8_765 3_756 ?
Cl8 Rb1 Cl4 112.26(11) 2_664 5_756 ?
Cl8 Rb1 Cl4 55.50(10) 2_654 5_756 ?
Cl10 Rb1 Cl4 88.42(9) 7_565 5_756 ?
Cl10 Rb1 Cl4 60.77(8) . 5_756 ?
Cl7 Rb1 Cl4 128.09(9) 5_656 5_756 ?
Cl4 Rb1 Cl4 122.29(8) 2_654 5_756 ?
Cl4 Rb1 Cl4 174.66(7) 8_765 5_756 ?
Cl6 Rb1 Cl4 58.50(8) 2_654 5_756 ?
Cl6 Rb1 Cl4 85.72(9) 8_765 5_756 ?
Cl4 Rb1 Cl4 56.92(10) 3_756 5_756 ?
Cl8 Rb1 Cl5 89.47(8) 2_664 6_556 ?
Cl8 Rb1 Cl5 89.47(8) 2_654 6_556 ?
Cl10 Rb1 Cl5 149.63(6) 7_565 6_556 ?
Cl10 Rb1 Cl5 149.63(6) . 6_556 ?
Cl7 Rb1 Cl5 106.12(13) 5_656 6_556 ?
Cl4 Rb1 Cl5 59.56(9) 2_654 6_556 ?
Cl4 Rb1 Cl5 59.56(9) 8_765 6_556 ?
Cl6 Rb1 Cl5 57.04(9) 2_654 6_556 ?
Cl6 Rb1 Cl5 57.04(9) 8_765 6_556 ?
Cl4 Rb1 Cl5 115.50(9) 3_756 6_556 ?
Cl4 Rb1 Cl5 115.50(9) 5_756 6_556 ?
Cl6 Nb1 Cl9 108.69(13) . . ?
Cl6 Nb1 Cl5 88.47(14) . . ?
Cl9 Nb1 Cl5 108.27(10) . . ?
Cl6 Nb1 Cl10 164.42(11) . . ?
Cl9 Nb1 Cl10 86.32(13) . . ?
Cl5 Nb1 Cl10 90.77(13) . . ?
Cl6 Nb1 Cl7 91.05(14) . . ?
Cl9 Nb1 Cl7 87.03(11) . . ?
Cl5 Nb1 Cl7 163.99(11) . . ?
Cl10 Nb1 Cl7 85.42(13) . . ?
Cl6 Nb1 Cl11 81.98(12) . 5_756 ?
Cl9 Nb1 Cl11 163.24(12) . 5_756 ?
Cl5 Nb1 Cl11 84.37(10) . 5_756 ?
Cl10 Nb1 Cl11 82.46(12) . 5_756 ?
Cl7 Nb1 Cl11 79.72(11) . 5_756 ?
Cl6 Nb1 Nb2 54.43(8) . . ?
Cl9 Nb1 Nb2 54.98(11) . . ?
Cl5 Nb1 Nb2 96.76(10) . . ?
Cl10 Nb1 Nb2 141.01(9) . . ?
Cl7 Nb1 Nb2 95.96(9) . . ?
Cl11 Nb1 Nb2 136.25(11) 5_756 . ?
Cl6 Nb1 Nb1 96.50(8) . 7_565 ?
Cl9 Nb1 Nb1 54.52(7) . 7_565 ?
Cl5 Nb1 Nb1 54.60(6) . 7_565 ?
Cl10 Nb1 Nb1 95.73(7) . 7_565 ?
Cl7 Nb1 Nb1 141.23(8) . 7_565 ?
Cl11 Nb1 Nb1 138.95(8) 5_756 7_565 ?
Nb2 Nb1 Nb1 59.84(3) . 7_565 ?
Cl6 Nb2 Cl6 88.37(17) 7_565 . ?
Cl6 Nb2 Cl9 108.69(11) 7_565 . ?
Cl6 Nb2 Cl9 108.69(11) . . ?
Cl6 Nb2 Cl4 92.45(11) 7_565 4_456 ?
Cl6 Nb2 Cl4 163.00(13) . 4_456 ?
Cl9 Nb2 Cl4 87.12(12) . 4_456 ?
Cl6 Nb2 Cl4 163.00(13) 7_565 6_557 ?
Cl6 Nb2 Cl4 92.45(11) . 6_557 ?
Cl9 Nb2 Cl4 87.12(12) . 6_557 ?
Cl4 Nb2 Cl4 81.89(14) 4_456 6_557 ?
Cl6 Nb2 Cl8 82.67(11) 7_565 . ?
Cl6 Nb2 Cl8 82.67(11) . . ?
Cl9 Nb2 Cl8 163.71(15) . . ?
Cl4 Nb2 Cl8 80.61(12) 4_456 . ?
Cl4 Nb2 Cl8 80.61(12) 6_557 . ?
Cl6 Nb2 Nb1 97.11(9) 7_565 . ?
Cl6 Nb2 Nb1 54.78(8) . . ?
Cl9 Nb2 Nb1 54.63(8) . . ?
Cl4 Nb2 Nb1 141.65(11) 4_456 . ?
Cl4 Nb2 Nb1 97.22(8) 6_557 . ?
Cl8 Nb2 Nb1 137.37(8) . . ?
Cl6 Nb2 Nb1 54.78(8) 7_565 7_565 ?
Cl6 Nb2 Nb1 97.11(9) . 7_565 ?
Cl9 Nb2 Nb1 54.63(9) . 7_565 ?
Cl4 Nb2 Nb1 97.22(8) 4_456 7_565 ?
Cl4 Nb2 Nb1 141.65(11) 6_557 7_565 ?
Cl8 Nb2 Nb1 137.37(8) . 7_565 ?
Nb1 Nb2 Nb1 60.33(6) . 7_565 ?
Cl8 V1 Cl10 93.90(14) 6_657 5_756 ?
Cl8 V1 Cl10 93.90(14) 6_657 3_756 ?
Cl10 V1 Cl10 89.77(18) 5_756 3_756 ?
Cl8 V1 Cl11 179.4(2) 6_657 . ?
Cl10 V1 Cl11 86.51(13) 5_756 . ?
Cl10 V1 Cl11 86.51(13) 3_756 . ?
Cl8 V1 Cl4 84.12(14) 6_657 . ?
Cl10 V1 Cl4 93.46(10) 5_756 . ?
Cl10 V1 Cl4 176.31(14) 3_756 . ?
Cl11 V1 Cl4 95.44(15) . . ?
Cl8 V1 Cl4 84.12(14) 6_657 7_565 ?
Cl10 V1 Cl4 176.31(14) 5_756 7_565 ?
Cl10 V1 Cl4 93.46(10) 3_756 7_565 ?
Cl11 V1 Cl4 95.44(15) . 7_565 ?
Cl4 V1 Cl4 83.25(17) . 7_565 ?
Cl8 V1 Rb1 53.38(5) 6_657 5_766 ?
Cl10 V1 Rb1 122.12(14) 5_756 5_766 ?
Cl10 V1 Rb1 53.69(9) 3_756 5_766 ?
Cl11 V1 Rb1 126.69(5) . 5_766 ?
Cl4 V1 Rb1 122.84(11) . 5_766 ?
Cl4 V1 Rb1 58.96(10) 7_565 5_766 ?
Cl8 V1 Rb1 53.38(5) 6_657 5_756 ?
Cl10 V1 Rb1 53.69(9) 5_756 5_756 ?
Cl10 V1 Rb1 122.12(14) 3_756 5_756 ?
Cl11 V1 Rb1 126.69(5) . 5_756 ?
Cl4 V1 Rb1 58.96(10) . 5_756 ?
Cl4 V1 Rb1 122.84(11) 7_565 5_756 ?
Rb1 V1 Rb1 105.56(9) 5_766 5_756 ?
Nb1 Cl5 Nb1 70.80(13) . 7_565 ?
Nb1 Cl5 Rb1 144.53(6) . 6_656 ?
Nb1 Cl5 Rb1 144.53(6) 7_565 6_656 ?
Nb2 Cl6 Nb1 70.79(10) . . ?
Nb2 Cl6 Rb1 95.43(10) . 2_655 ?
Nb1 Cl6 Rb1 134.69(13) . 2_655 ?
Nb1 Cl7 Nb1 102.46(16) 7 . ?
Nb1 Cl7 Rb1 128.77(8) 7 5_656 ?
Nb1 Cl7 Rb1 128.77(8) . 5_656 ?
V1 Cl8 Nb2 80.24(16) 6_557 . ?
V1 Cl8 Rb1 91.50(9) 6_557 2_665 ?
Nb2 Cl8 Rb1 97.34(9) . 2_665 ?
V1 Cl8 Rb1 91.50(9) 6_557 2_655 ?
Nb2 Cl8 Rb1 97.34(9) . 2_655 ?
Rb1 Cl8 Rb1 165.31(18) 2_665 2_655 ?
Nb1 Cl9 Nb1 70.96(13) 7_565 . ?
Nb1 Cl9 Nb2 70.39(12) 7_565 . ?
Nb1 Cl9 Nb2 70.39(12) . . ?
V1 Cl10 Nb1 97.29(14) 5_756 . ?
V1 Cl10 Rb1 91.14(11) 5_756 . ?
Nb1 Cl10 Rb1 136.92(12) . . ?
V1 Cl11 Nb1 93.44(13) . 5_756 ?
V1 Cl11 Nb1 93.44(13) . 3_756 ?
Nb1 Cl11 Nb1 97.91(15) 5_756 3_756 ?
V1 Cl4 Nb2 81.26(11) . 6_657 ?
V1 Cl4 Rb1 133.42(14) . 2_655 ?
Nb2 Cl4 Rb1 127.28(12) 6_657 2_655 ?
V1 Cl4 Rb1 85.55(12) . 5_756 ?
Nb2 Cl4 Rb1 93.00(11) 6_657 5_756 ?
Rb1 Cl4 Rb1 122.52(8) 2_655 5_756 ?

loop_
_geom_bond_atom_site_label_1
_geom_bond_atom_site_label_2
_geom_bond_distance
_geom_bond_site_symmetry_2
_geom_bond_publ_flag
Rb Cl4 3.4337(11) 2_664 ?
Rb Cl4 3.4337(11) 2_654 ?
Rb Cl6 3.447(4) 7_565 ?
Rb Cl6 3.447(4) . ?
Rb Cl3 3.508(5) 5_656 ?
Rb Cl8 3.618(4) 2_654 ?
Rb Cl8 3.618(4) 8_765 ?
Rb Cl2 3.644(4) 2_654 ?
Rb Cl2 3.644(4) 8_765 ?
Rb Cl8 3.675(4) 3_756 ?
Rb Cl8 3.675(4) 5_756 ?
Rb Cl1 3.690(5) 6_556 ?
Nb1 Cl2 2.439(4) . ?
Nb1 Cl5 2.440(4) . ?
Nb1 Cl1 2.445(4) . ?
Nb1 Cl6 2.506(3) . ?
Nb1 Cl3 2.551(3) . ?
Nb1 Cl7 2.638(3) 5_756 ?
Nb1 Nb2 2.8187(17) . ?
Nb1 Nb1 2.833(2) 7_565 ?
Nb2 Cl2 2.428(3) 7_565 ?
Nb2 Cl2 2.428(3) . ?
Nb2 Cl5 2.450(5) . ?
Nb2 Cl4 2.524(3) 4_456 ?
Nb2 Cl8 2.524(3) 6_557 ?
Nb2 Cl4 2.603(5) . ?
Nb2 Nb1 2.8187(17) 7_565 ?
V Cl4 2.461(6) 6_657 ?
V Cl6 2.464(4) 5_756 ?
V Cl6 2.464(4) 3_756 ?
V Cl7 2.485(5) . ?
V Cl8 2.490(4) . ?
V Cl8 2.490(4) 7_565 ?
V Rb 4.277(3) 5_766 ?
V Rb 4.277(3) 5_756 ?
Cl1 Nb1 2.445(4) 7_565 ?
Cl1 Rb 3.690(5) 6_656 ?
Cl2 Rb 3.644(4) 2_655 ?
Cl3 Nb1 2.551(3) 7 ?
Cl3 Rb 3.508(5) 5_656 ?
Cl4 V 2.461(6) 6_557 ?
Cl4 Rb 3.4337(11) 2_665 ?
Cl4 Rb 3.4337(11) 2_655 ?
Cl5 Nb1 2.440(4) 7_565 ?
Cl6 V 2.464(4) 5_756 ?
Cl7 Nb1 2.638(3) 5_756 ?
Cl7 Nb1 2.638(3) 3_756 ?
Cl4 Nb2 2.524(3) 6_657 ?
Cl4 Rb1 3.618(4) 2_655 ?
Cl8 Rb1 3.675(4) 5_756 ?
